data_7017091
loop_
_publ_author_name
'Zhou, Jian'
'An, Litao'
'Liu, Xing'
'Huang, Lijun'
'Huang, Xijiao'

_publ_section_title
;
 Solvothermal synthesis and characterization of two 2-D layered germanium
 thioantimonates with transition-metal complexes.
;
_journal_issue 43
_journal_name_full 'Dalton transactions (Cambridge, England : 2003)'
_journal_page_first 11419
_journal_page_last 11424
_journal_paper_doi 10.1039/c1dt11280e
_journal_volume 40
_journal_year 2011
_chemical_formula_moiety 'Ge S10 Sb4, C8 H26 Co N6, C8 H26 Co N6'
_chemical_formula_sum 'C16 H52 Co2 Ge N12 S10 Sb4'
_chemical_formula_weight 1410.73
_chemical_name_systematic
;
?
;
_space_group_IT_number 61
_symmetry_cell_setting orthorhombic
_symmetry_space_group_name_Hall '-P 2ac 2ab'
_symmetry_space_group_name_H-M 'P b c a'
_atom_sites_solution_hydrogens geom
_atom_sites_solution_primary direct
_atom_sites_solution_secondary difmap
_audit_creation_method SHELXL-97
_cell_angle_alpha 90.00
_cell_angle_beta 90.00
_cell_angle_gamma 90.00
_cell_formula_units_Z 8
_cell_length_a 14.684(3)
_cell_length_b 17.133(4)
_cell_length_c 33.478(7)
_cell_measurement_temperature 296(2)
_cell_measurement_theta_max 25.10
_cell_measurement_theta_min 1.84
_cell_volume 8422(3)
_computing_structure_refinement 'SHELXL-97 (Sheldrick, 1997)'
_computing_structure_solution 'SHELXS-97 (Sheldrick, 1990)'
_diffrn_ambient_temperature 296(2)
_diffrn_detector_area_resol_mean 7.31
_diffrn_measured_fraction_theta_full 0.994
_diffrn_measured_fraction_theta_max 0.994
_diffrn_measurement_device_type 'Rigaku Mercury'
_diffrn_measurement_method \w
_diffrn_radiation_monochromator graphite
_diffrn_radiation_source 'fine-focus sealed tube'
_diffrn_radiation_type MoK\a
_diffrn_radiation_wavelength 0.71073
_diffrn_reflns_av_R_equivalents 0.1152
_diffrn_reflns_av_sigmaI/netI 0.0771
_diffrn_reflns_limit_h_max 14
_diffrn_reflns_limit_h_min -17
_diffrn_reflns_limit_k_max 20
_diffrn_reflns_limit_k_min -20
_diffrn_reflns_limit_l_max 39
_diffrn_reflns_limit_l_min -38
_diffrn_reflns_number 42078
_diffrn_reflns_theta_full 25.10
_diffrn_reflns_theta_max 25.10
_diffrn_reflns_theta_min 1.84
_exptl_absorpt_coefficient_mu 4.526
_exptl_absorpt_correction_T_max 0.7130
_exptl_absorpt_correction_T_min 0.4493
_exptl_absorpt_correction_type multi-scan
_exptl_absorpt_process_details 'Jacobson, R. (1998) Private communication'
_exptl_crystal_colour yellow
_exptl_crystal_density_diffrn 2.205
_exptl_crystal_density_method 'not measured'
_exptl_crystal_description block
_exptl_crystal_F_000 5352
_exptl_crystal_size_max 0.21
_exptl_crystal_size_mid 0.11
_exptl_crystal_size_min 0.08
_refine_diff_density_max 2.072
_refine_diff_density_min -1.906
_refine_diff_density_rms 0.296
_refine_ls_extinction_method none
_refine_ls_goodness_of_fit_ref 1.184
_refine_ls_hydrogen_treatment constr
_refine_ls_matrix_type full
_refine_ls_number_parameters 434
_refine_ls_number_reflns 7457
_refine_ls_number_restraints 756
_refine_ls_restrained_S_all 1.128
_refine_ls_R_factor_all 0.1155
_refine_ls_R_factor_gt 0.1041
_refine_ls_shift/su_max 0.001
_refine_ls_shift/su_mean 0.000
_refine_ls_structure_factor_coef Fsqd
_refine_ls_weighting_details 'calc w=1/[\s^2^(Fo^2^)+(0.0000P)^2^+710.1786P] where P=(Fo^2^+2Fc^2^)/3'
_refine_ls_weighting_scheme calc
_refine_ls_wR_factor_gt 0.2293
_refine_ls_wR_factor_ref 0.2334
_reflns_number_gt 6174
_reflns_number_total 7457
_reflns_threshold_expression >2sigma(I)
_cod_data_source_file c1dt11280e.txt
_cod_data_source_block 1
_cod_depositor_comments
;
The following automatic conversions were performed:

'_symmetry_cell_setting' value 'Orthorhombic' changed to
'orthorhombic' according to
/home/saulius/struct/CIF-dictionaries/cif_core.dic dictionary named
'cif_core.dic' version 2.4.1 from 2010-06-29.

Automatic conversion script
Id: cif_fix_values 1715 2011-07-08 13:25:40Z adriana 
;
_cod_original_sg_symbol_H-M Pbca
_cod_database_code 7017091

loop_
_symmetry_equiv_pos_as_xyz
'x, y, z'
'-x+1/2, -y, z+1/2'
'x+1/2, -y+1/2, -z'
'-x, y+1/2, -z+1/2'
'-x, -y, -z'
'x-1/2, y, -z-1/2'
'-x-1/2, y-1/2, z'
'x, -y-1/2, z-1/2'

loop_
_atom_site_label
_atom_site_type_symbol
_atom_site_fract_x
_atom_site_fract_y
_atom_site_fract_z
_atom_site_U_iso_or_equiv
_atom_site_adp_type
_atom_site_occupancy
_atom_site_symmetry_multiplicity
_atom_site_calc_flag
_atom_site_refinement_flags
_atom_site_disorder_assembly
_atom_site_disorder_group
Ge1 Ge 0.41434(15) 1.03725(12) 0.35959(6) 0.0283(5) Uani 1 1 d . A 1
Sb1 Sb 0.21680(10) 1.13070(9) 0.38912(4) 0.0328(3) Uani 1 1 d . . 1
Sb2 Sb 0.45091(10) 1.23691(8) 0.37431(4) 0.0288(3) Uani 1 1 d . A 1
Sb3 Sb 0.59917(10) 1.40623(8) 0.38196(4) 0.0316(3) Uani 1 1 d . A 1
Sb4 Sb 0.42675(9) 1.48899(7) 0.45283(4) 0.0274(3) Uani 1 1 d . . 1
S1 S 0.4697(4) 0.9273(3) 0.34064(16) 0.0362(12) Uani 1 1 d . A 1
S2 S 0.3016(4) 1.0132(3) 0.40472(17) 0.0405(14) Uani 1 1 d . A 1
S3 S 0.3537(4) 1.1155(3) 0.31599(15) 0.0341(12) Uani 1 1 d . A 1
S4 S 0.5200(4) 1.1105(3) 0.39086(17) 0.0399(14) Uani 1 1 d . A 1
S5 S 0.3148(4) 1.2284(3) 0.41995(16) 0.0377(13) Uani 1 1 d . A 1
S6 S 0.5365(4) 1.3048(3) 0.42730(14) 0.0298(11) Uani 1 1 d . A 1
S7 S 0.6016(4) 1.3272(4) 0.32372(16) 0.0421(14) Uani 1 1 d . A 1
S8 S 0.4627(5) 1.4809(4) 0.37286(16) 0.0462(15) Uani 1 1 d . A 1
S9 S 0.4148(4) 1.4936(3) 0.53559(14) 0.0308(11) Uani 1 1 d . . 1
S10 S 0.3765(4) 1.6276(3) 0.45087(17) 0.0422(15) Uani 1 1 d . . 1
Co1 Co 0.18425(18) 0.94540(14) 0.26050(7) 0.0239(6) Uani 1 1 d . B 1
Co2 Co 0.6079(2) 1.78900(17) 0.44606(12) 0.0481(9) Uani 1 1 d D C 1
N1 N 0.0527(13) 0.8888(10) 0.2559(6) 0.042(2) Uani 1 1 d U B 1
H1A H 0.0216 0.8961 0.2787 0.050 Uiso 1 1 calc R B 1
H1B H 0.0207 0.9111 0.2360 0.050 Uiso 1 1 calc R B 1
N2 N 0.2249(13) 0.8285(10) 0.2398(6) 0.042(2) Uani 1 1 d U B 1
H2A H 0.2621 0.8347 0.2183 0.050 Uiso 1 1 calc R B 1
N3 N 0.2283(14) 0.8984(11) 0.3155(5) 0.043(2) Uani 1 1 d U B 1
H3A H 0.2780 0.9248 0.3236 0.052 Uiso 1 1 calc R B 1
H3B H 0.1844 0.9061 0.3339 0.052 Uiso 1 1 calc R B 1
N4 N 0.3178(13) 0.9818(10) 0.2406(5) 0.040(2) Uani 1 1 d U B 1
H4A H 0.3475 1.0043 0.2611 0.048 Uiso 1 1 calc R B 1
H4B H 0.3498 0.9395 0.2330 0.048 Uiso 1 1 calc R B 1
N5 N 0.1501(13) 1.0182(10) 0.2073(5) 0.038(2) Uani 1 1 d U B 1
H5A H 0.1050 0.9938 0.1934 0.045 Uiso 1 1 calc R B 1
N6 N 0.1315(13) 1.0498(10) 0.2887(5) 0.038(2) Uani 1 1 d U B 1
H6A H 0.0993 1.0369 0.3106 0.046 Uiso 1 1 calc R B 1
H6B H 0.1779 1.0807 0.2963 0.046 Uiso 1 1 calc R B 1
N7 N 0.5393(18) 1.7313(14) 0.3964(7) 0.072(3) Uani 1 1 d U C 1
H7C H 0.4951 1.6996 0.4057 0.087 Uiso 1 1 calc R C 1
H7D H 0.5137 1.7670 0.3802 0.087 Uiso 1 1 calc R C 1
N8 N 0.7314(18) 1.7358(13) 0.4193(7) 0.070(3) Uani 1 1 d U C 1
H8C H 0.7789 1.7699 0.4199 0.084 Uiso 1 1 calc R C 1
N9 N 0.6299(18) 1.6936(13) 0.4853(7) 0.070(3) Uani 1 1 d U C 1
H9A H 0.6131 1.7069 0.5103 0.084 Uiso 1 1 calc R C 1
H9B H 0.5958 1.6526 0.4776 0.084 Uiso 1 1 calc R C 1
N10 N 0.572(2) 1.9116(12) 0.4328(16) 0.071(3) Uani 0.46(2) 1 d PDU C 1
N11 N 0.704(3) 1.8576(15) 0.4830(14) 0.071(3) Uani 0.46(2) 1 d PDU C 1
N12 N 0.491(3) 1.7958(18) 0.4877(13) 0.072(3) Uani 0.46(2) 1 d PDU C 1
C1 C 0.0606(15) 0.8071(13) 0.2483(7) 0.047(3) Uani 1 1 d DU B 1
H1C H 0.0583 0.7792 0.2735 0.057 Uiso 1 1 calc R B 1
H1D H 0.0092 0.7902 0.2323 0.057 Uiso 1 1 calc R B 1
C2 C 0.1471(15) 0.7868(14) 0.2270(7) 0.047(3) Uani 1 1 d DU B 1
H2B H 0.1386 0.7961 0.1987 0.056 Uiso 1 1 calc R B 1
H2C H 0.1586 0.7314 0.2305 0.056 Uiso 1 1 calc R B 1
C3 C 0.2811(17) 0.7932(14) 0.2733(7) 0.045(2) Uani 1 1 d U B 1
H3C H 0.2786 0.7367 0.2713 0.053 Uiso 1 1 calc R B 1
H3D H 0.3442 0.8088 0.2700 0.053 Uiso 1 1 calc R B 1
C4 C 0.2497(18) 0.8170(13) 0.3143(7) 0.045(3) Uani 1 1 d U B 1
H4C H 0.1962 0.7870 0.3215 0.053 Uiso 1 1 calc R B 1
H4D H 0.2971 0.8057 0.3336 0.053 Uiso 1 1 calc R B 1
C5 C 0.3133(16) 1.0366(13) 0.2073(7) 0.040(3) Uani 1 1 d U B 1
H5B H 0.3674 1.0316 0.1909 0.048 Uiso 1 1 calc R B 1
H5C H 0.3106 1.0896 0.2175 0.048 Uiso 1 1 calc R B 1
C6 C 0.2302(15) 1.0198(13) 0.1828(6) 0.039(2) Uani 1 1 d U B 1
H6C H 0.2235 1.0596 0.1624 0.047 Uiso 1 1 calc R B 1
H6D H 0.2373 0.9698 0.1695 0.047 Uiso 1 1 calc R B 1
C7 C 0.1164(16) 1.0958(13) 0.2198(6) 0.040(3) Uani 1 1 d U B 1
H7A H 0.0714 1.1143 0.2009 0.047 Uiso 1 1 calc R B 1
H7B H 0.1665 1.1327 0.2202 0.047 Uiso 1 1 calc R B 1
C8 C 0.0743(16) 1.0909(13) 0.2611(6) 0.040(3) Uani 1 1 d U B 1
H8A H 0.0634 1.1433 0.2711 0.049 Uiso 1 1 calc R B 1
H8B H 0.0160 1.0645 0.2593 0.049 Uiso 1 1 calc R B 1
C9 C 0.606(2) 1.6869(17) 0.3751(10) 0.073(3) Uani 1 1 d U C 1
H9C H 0.5895 1.6864 0.3471 0.088 Uiso 1 1 calc R C 1
H9D H 0.6036 1.6335 0.3846 0.088 Uiso 1 1 calc R C 1
C10 C 0.708(2) 1.7149(17) 0.3781(9) 0.072(3) Uani 1 1 d U C 1
H10A H 0.7485 1.6735 0.3690 0.086 Uiso 1 1 calc R C 1
H10B H 0.7175 1.7598 0.3609 0.086 Uiso 1 1 calc R C 1
C11 C 0.752(2) 1.6648(16) 0.4438(9) 0.071(3) Uani 1 1 d U C 1
H11A H 0.7214 1.6201 0.4320 0.085 Uiso 1 1 calc R C 1
H11B H 0.8168 1.6549 0.4432 0.085 Uiso 1 1 calc R C 1
C12 C 0.723(2) 1.6729(17) 0.4849(9) 0.071(3) Uani 1 1 d U C 1
H12A H 0.7313 1.6240 0.4990 0.085 Uiso 1 1 calc R C 1
H12B H 0.7583 1.7128 0.4981 0.085 Uiso 1 1 calc R C 1
C13 C 0.656(2) 1.9551(15) 0.4351(8) 0.072(3) Uani 1 1 d DU C 1
C14 C 0.690(2) 1.9400(14) 0.4784(8) 0.073(3) Uani 1 1 d DU C 1
C15 C 0.480(2) 1.9312(16) 0.4548(8) 0.074(3) Uani 1 1 d DU C 1
C16 C 0.460(2) 1.8741(14) 0.4894(8) 0.074(3) Uani 1 1 d DU C 1
N10' N 0.648(3) 1.8885(15) 0.4076(9) 0.071(3) Uani 0.54(2) 1 d PDU C 2
N11' N 0.640(3) 1.8739(19) 0.4938(8) 0.071(3) Uani 0.54(2) 1 d PDU C 2
N12' N 0.4666(16) 1.832(2) 0.4522(10) 0.072(3) Uani 0.54(2) 1 d PDU C 2

loop_
_atom_site_aniso_label
_atom_site_aniso_U_11
_atom_site_aniso_U_22
_atom_site_aniso_U_33
_atom_site_aniso_U_23
_atom_site_aniso_U_13
_atom_site_aniso_U_12
Ge1 0.0275(12) 0.0337(11) 0.0237(10) -0.0055(9) 0.0025(9) -0.0053(9)
Sb1 0.0323(8) 0.0402(8) 0.0259(7) -0.0050(6) 0.0070(6) -0.0067(7)
Sb2 0.0323(8) 0.0349(7) 0.0192(6) 0.0043(5) -0.0019(6) -0.0075(6)
Sb3 0.0321(8) 0.0403(8) 0.0225(7) 0.0033(6) 0.0015(6) -0.0130(6)
Sb4 0.0299(7) 0.0229(6) 0.0294(7) 0.0029(5) -0.0086(6) -0.0027(6)
S1 0.041(3) 0.034(3) 0.034(3) -0.006(2) 0.000(2) -0.002(2)
S2 0.054(4) 0.032(3) 0.035(3) -0.004(2) 0.014(3) -0.010(3)
S3 0.035(3) 0.040(3) 0.027(3) -0.002(2) -0.010(2) -0.002(2)
S4 0.041(3) 0.040(3) 0.039(3) 0.005(2) -0.020(3) -0.011(3)
S5 0.041(3) 0.040(3) 0.032(3) -0.007(2) 0.009(2) -0.013(3)
S6 0.041(3) 0.029(3) 0.020(2) 0.0032(19) -0.002(2) -0.008(2)
S7 0.045(4) 0.052(3) 0.029(3) -0.004(2) 0.012(3) -0.006(3)
S8 0.069(4) 0.048(3) 0.022(3) 0.003(2) -0.012(3) 0.011(3)
S9 0.029(3) 0.038(3) 0.025(2) -0.002(2) 0.002(2) -0.008(2)
S10 0.054(4) 0.031(3) 0.042(3) -0.006(2) -0.031(3) 0.004(3)
Co1 0.0261(14) 0.0257(13) 0.0199(13) -0.0025(10) 0.0010(11) 0.0012(11)
Co2 0.0254(16) 0.0218(14) 0.097(3) 0.0025(16) 0.0038(17) -0.0020(12)
N1 0.044(5) 0.040(4) 0.041(4) -0.004(4) 0.000(4) -0.001(4)
N2 0.044(5) 0.041(4) 0.041(4) -0.004(4) 0.000(4) -0.001(4)
N3 0.046(5) 0.043(4) 0.042(4) -0.003(4) 0.002(4) -0.002(4)
N4 0.042(5) 0.039(4) 0.037(4) -0.003(4) 0.002(4) -0.001(4)
N5 0.041(5) 0.037(4) 0.035(4) -0.002(4) 0.000(4) 0.000(4)
N6 0.043(5) 0.037(5) 0.036(5) -0.005(4) 0.001(4) -0.001(4)
N7 0.087(7) 0.054(5) 0.075(6) 0.006(5) 0.004(6) -0.028(5)
N8 0.085(7) 0.052(5) 0.072(6) 0.003(5) 0.005(6) -0.027(5)
N9 0.086(7) 0.052(5) 0.073(6) 0.005(5) 0.005(6) -0.027(5)
N10 0.087(7) 0.053(5) 0.074(6) 0.006(5) 0.003(6) -0.025(6)
N11 0.087(7) 0.053(5) 0.074(6) 0.005(5) 0.003(6) -0.026(5)
N12 0.087(7) 0.054(6) 0.074(6) 0.006(5) 0.004(6) -0.026(6)
C1 0.048(5) 0.045(5) 0.050(5) -0.005(5) 0.000(5) -0.002(5)
C2 0.048(5) 0.045(5) 0.048(5) -0.007(5) 0.000(5) -0.001(5)
C3 0.047(5) 0.043(5) 0.044(5) -0.003(4) 0.002(4) 0.001(4)
C4 0.046(5) 0.043(5) 0.044(5) -0.002(5) -0.001(5) -0.002(5)
C5 0.043(6) 0.040(5) 0.036(5) -0.001(5) 0.000(5) 0.000(5)
C6 0.042(5) 0.040(5) 0.036(5) -0.001(4) 0.001(4) 0.000(5)
C7 0.043(5) 0.039(5) 0.036(5) -0.002(4) 0.000(5) -0.001(5)
C8 0.044(5) 0.039(5) 0.038(5) -0.002(5) 0.001(5) 0.001(5)
C9 0.089(7) 0.056(6) 0.075(6) 0.004(5) 0.004(6) -0.029(6)
C10 0.087(7) 0.055(6) 0.074(6) 0.004(5) 0.005(6) -0.028(6)
C11 0.085(7) 0.053(6) 0.075(6) 0.004(5) 0.005(6) -0.026(6)
C12 0.087(7) 0.053(6) 0.073(6) 0.004(5) 0.002(6) -0.025(6)
C13 0.088(7) 0.052(6) 0.075(6) 0.007(5) 0.002(6) -0.026(6)
C14 0.088(7) 0.054(6) 0.076(6) 0.008(5) 0.001(6) -0.024(6)
C15 0.089(7) 0.056(5) 0.076(6) 0.006(5) 0.003(6) -0.024(6)
C16 0.089(7) 0.056(6) 0.077(6) 0.006(5) 0.004(6) -0.024(6)
N10' 0.087(7) 0.053(5) 0.074(6) 0.006(5) 0.002(6) -0.026(5)
N11' 0.087(7) 0.053(5) 0.074(6) 0.005(5) 0.003(6) -0.025(5)
N12' 0.088(7) 0.053(5) 0.075(6) 0.006(5) 0.003(6) -0.026(5)

loop_
_atom_type_symbol
_atom_type_description
_atom_type_scat_dispersion_real
_atom_type_scat_dispersion_imag
_atom_type_scat_source
C C 0.0033 0.0016 'International Tables Vol C Tables 4.2.6.8 and 6.1.1.4'
H H 0.0000 0.0000 'International Tables Vol C Tables 4.2.6.8 and 6.1.1.4'
Co Co 0.3494 0.9721 'International Tables Vol C Tables 4.2.6.8 and 6.1.1.4'
Ge Ge 0.1547 1.8001 'International Tables Vol C Tables 4.2.6.8 and 6.1.1.4'
N N 0.0061 0.0033 'International Tables Vol C Tables 4.2.6.8 and 6.1.1.4'
S S 0.1246 0.1234 'International Tables Vol C Tables 4.2.6.8 and 6.1.1.4'
Sb Sb -0.5866 1.5461 'International Tables Vol C Tables 4.2.6.8 and 6.1.1.4'

loop_
_geom_angle_atom_site_label_1
_geom_angle_atom_site_label_2
_geom_angle_atom_site_label_3
_geom_angle
_geom_angle_site_symmetry_1
_geom_angle_site_symmetry_3
S1 Ge1 S3 119.9(2) . .
S1 Ge1 S4 111.4(2) . .
S3 Ge1 S4 104.5(2) . .
S1 Ge1 S2 108.2(2) . .
S3 Ge1 S2 105.0(2) . .
S4 Ge1 S2 107.0(2) . .
S2 Sb1 S5 100.1(2) . .
S2 Sb1 S10 94.9(2) . 7_655
S5 Sb1 S10 89.30(19) . 7_655
S4 Sb2 S6 92.48(18) . .
S4 Sb2 S5 98.0(2) . .
S6 Sb2 S5 89.73(18) . .
S7 Sb3 S8 102.3(2) . .
S7 Sb3 S6 96.22(19) . .
S8 Sb3 S6 98.1(2) . .
S9 Sb4 S10 100.1(2) 5_686 .
S9 Sb4 S8 88.70(19) 5_686 .
S10 Sb4 S8 94.58(19) . .
S9 Sb4 S9 84.01(17) 5_686 .
S10 Sb4 S9 88.89(18) . .
S8 Sb4 S9 172.37(19) . .
Ge1 S2 Sb1 94.6(2) . .
Ge1 S4 Sb2 95.8(2) . .
Sb1 S5 Sb2 104.6(2) . .
Sb2 S6 Sb3 94.55(17) . .
Sb3 S8 Sb4 93.66(18) . .
Sb4 S9 Sb4 95.99(17) 5_686 .
Sb1 S10 Sb4 101.90(19) 7_665 .
N3 Co1 N4 95.8(7) . .
N3 Co1 N6 92.6(7) . .
N4 Co1 N6 102.7(7) . .
N3 Co1 N1 99.5(7) . .
N4 Co1 N1 156.2(7) . .
N6 Co1 N1 94.7(7) . .
N3 Co1 N2 81.0(7) . .
N4 Co1 N2 85.4(7) . .
N6 Co1 N2 170.2(7) . .
N1 Co1 N2 79.2(7) . .
N3 Co1 N5 168.0(7) . .
N4 Co1 N5 78.2(7) . .
N6 Co1 N5 78.8(7) . .
N1 Co1 N5 89.6(7) . .
N2 Co1 N5 108.6(7) . .
N9 Co2 N7 101.1(9) . .
N9 Co2 N10 153.2(16) . .
N7 Co2 N10 99.5(14) . .
N9 Co2 N12 76.6(12) . .
N7 Co2 N12 98.4(16) . .
N10 Co2 N12 83.7(15) . .
N9 Co2 N11 88.1(11) . .
N7 Co2 N11 163.9(17) . .
N10 Co2 N11 76.3(13) . .
N12 Co2 N11 97(2) . .
N9 Co2 N8 79.0(9) . .
N7 Co2 N8 83.3(10) . .
N10 Co2 N8 120.4(13) . .
N12 Co2 N8 155.4(11) . .
N11 Co2 N8 85.5(15) . .
C1 N1 Co1 112.3(14) . .
C1 N1 H1A 109.2 . .
Co1 N1 H1A 109.2 . .
C1 N1 H1B 109.2 . .
Co1 N1 H1B 109.2 . .
H1A N1 H1B 107.9 . .
C2 N2 C3 117.5(19) . .
C2 N2 Co1 109.7(14) . .
C3 N2 Co1 106.1(13) . .
C2 N2 H2A 107.7 . .
C3 N2 H2A 107.7 . .
Co1 N2 H2A 107.7 . .
C4 N3 Co1 114.4(15) . .
C4 N3 H3A 108.7 . .
Co1 N3 H3A 108.7 . .
C4 N3 H3B 108.7 . .
Co1 N3 H3B 108.7 . .
H3A N3 H3B 107.6 . .
C5 N4 Co1 112.3(14) . .
C5 N4 H4A 109.1 . .
Co1 N4 H4A 109.1 . .
C5 N4 H4B 109.1 . .
Co1 N4 H4B 109.1 . .
H4A N4 H4B 107.9 . .
C6 N5 C7 114.8(18) . .
C6 N5 Co1 106.5(13) . .
C7 N5 Co1 110.5(13) . .
C6 N5 H5A 108.3 . .
C7 N5 H5A 108.3 . .
Co1 N5 H5A 108.3 . .
C8 N6 Co1 109.6(13) . .
C8 N6 H6A 109.7 . .
Co1 N6 H6A 109.7 . .
C8 N6 H6B 109.7 . .
Co1 N6 H6B 109.7 . .
H6A N6 H6B 108.2 . .
C9 N7 Co2 108(2) . .
C9 N7 H7C 110.2 . .
Co2 N7 H7C 110.2 . .
C9 N7 H7D 110.2 . .
Co2 N7 H7D 110.2 . .
H7C N7 H7D 108.5 . .
C10 N8 C11 111(2) . .
C10 N8 Co2 107(2) . .
C11 N8 Co2 106.0(18) . .
C10 N8 H8C 110.8 . .
C11 N8 H8C 110.8 . .
Co2 N8 H8C 110.8 . .
C12 N9 Co2 109.6(18) . .
C12 N9 H9A 109.8 . .
Co2 N9 H9A 109.8 . .
C12 N9 H9B 109.8 . .
Co2 N9 H9B 109.8 . .
H9A N9 H9B 108.2 . .
C13 N10 C15 127(3) . .
C13 N10 Co2 105.7(17) . .
C15 N10 Co2 108(2) . .
C14 N11 Co2 111.6(18) . .
C16 N12 Co2 109(2) . .
C2 C1 N1 112.4(19) . .
C2 C1 H1C 109.1 . .
N1 C1 H1C 109.1 . .
C2 C1 H1D 109.1 . .
N1 C1 H1D 109.1 . .
H1C C1 H1D 107.9 . .
C1 C2 N2 115.1(19) . .
C1 C2 H2B 108.5 . .
N2 C2 H2B 108.5 . .
C1 C2 H2C 108.5 . .
N2 C2 H2C 108.5 . .
H2B C2 H2C 107.5 . .
C4 C3 N2 113.4(19) . .
C4 C3 H3C 108.9 . .
N2 C3 H3C 108.9 . .
C4 C3 H3D 108.9 . .
N2 C3 H3D 108.9 . .
H3C C3 H3D 107.7 . .
N3 C4 C3 111(2) . .
N3 C4 H4C 109.4 . .
C3 C4 H4C 109.4 . .
N3 C4 H4D 109.4 . .
C3 C4 H4D 109.4 . .
H4C C4 H4D 108.0 . .
N4 C5 C6 109.4(19) . .
N4 C5 H5B 109.8 . .
C6 C5 H5B 109.8 . .
N4 C5 H5C 109.8 . .
C6 C5 H5C 109.8 . .
H5B C5 H5C 108.2 . .
N5 C6 C5 110.9(18) . .
N5 C6 H6C 109.5 . .
C5 C6 H6C 109.5 . .
N5 C6 H6D 109.5 . .
C5 C6 H6D 109.5 . .
H6C C6 H6D 108.1 . .
N5 C7 C8 110.2(18) . .
N5 C7 H7A 109.6 . .
C8 C7 H7A 109.6 . .
N5 C7 H7B 109.6 . .
C8 C7 H7B 109.6 . .
H7A C7 H7B 108.1 . .
N6 C8 C7 112.0(19) . .
N6 C8 H8A 109.2 . .
C7 C8 H8A 109.2 . .
N6 C8 H8B 109.2 . .
C7 C8 H8B 109.2 . .
H8A C8 H8B 107.9 . .
N7 C9 C10 117(2) . .
N7 C9 H9C 107.9 . .
C10 C9 H9C 107.9 . .
N7 C9 H9D 107.9 . .
C10 C9 H9D 107.9 . .
H9C C9 H9D 107.2 . .
N8 C10 C9 111(3) . .
N8 C10 H10A 109.5 . .
C9 C10 H10A 109.5 . .
N8 C10 H10B 109.5 . .
C9 C10 H10B 109.5 . .
H10A C10 H10B 108.1 . .
C12 C11 N8 113(3) . .
C12 C11 H11A 109.1 . .
N8 C11 H11A 109.1 . .
C12 C11 H11B 109.1 . .
N8 C11 H11B 109.1 . .
H11A C11 H11B 107.8 . .
N9 C12 C11 109(3) . .
N9 C12 H12A 109.9 . .
C11 C12 H12A 109.9 . .
N9 C12 H12B 109.9 . .
C11 C12 H12B 109.9 . .
H12A C12 H12B 108.3 . .
N10 C13 C14 104(3) . .
N11 C14 C13 108(3) . .
C16 C15 N10 113(3) . .
N12 C16 C15 120(3) . .

loop_
_geom_bond_atom_site_label_1
_geom_bond_atom_site_label_2
_geom_bond_distance
_geom_bond_site_symmetry_2
Ge1 S1 2.147(6) .
Ge1 S3 2.173(6) .
Ge1 S4 2.254(6) .
Ge1 S2 2.279(6) .
Sb1 S2 2.424(6) .
Sb1 S5 2.437(6) .
Sb1 S10 2.480(5) 7_655
Sb2 S4 2.455(6) .
Sb2 S6 2.466(5) .
Sb2 S5 2.520(6) .
Sb3 S7 2.374(6) .
Sb3 S8 2.397(7) .
Sb3 S6 2.484(5) .
Sb4 S9 2.377(5) 5_686
Sb4 S10 2.488(6) .
Sb4 S8 2.732(6) .
Sb4 S9 2.777(5) .
S9 Sb4 2.377(5) 5_686
S10 Sb1 2.480(5) 7_665
Co1 N3 2.112(19) .
Co1 N4 2.163(19) .
Co1 N6 2.166(17) .
Co1 N1 2.167(19) .
Co1 N2 2.202(18) .
Co1 N5 2.232(18) .
Co2 N9 2.12(2) .
Co2 N7 2.18(2) .
Co2 N10 2.21(2) .
Co2 N12 2.22(2) .
Co2 N11 2.22(2) .
Co2 N8 2.22(3) .
N1 C1 1.43(3) .
N1 H1A 0.9000 .
N1 H1B 0.9000 .
N2 C2 1.41(3) .
N2 C3 1.52(3) .
N2 H2A 0.9100 .
N3 C4 1.43(3) .
N3 H3A 0.9000 .
N3 H3B 0.9000 .
N4 C5 1.46(3) .
N4 H4A 0.9000 .
N4 H4B 0.9000 .
N5 C6 1.43(3) .
N5 C7 1.48(3) .
N5 H5A 0.9100 .
N6 C8 1.43(3) .
N6 H6A 0.9000 .
N6 H6B 0.9000 .
N7 C9 1.44(4) .
N7 H7C 0.9000 .
N7 H7D 0.9000 .
N8 C10 1.47(3) .
N8 C11 1.50(4) .
N8 H8C 0.9100 .
N9 C12 1.41(4) .
N9 H9A 0.9000 .
N9 H9B 0.9000 .
N10 C13 1.452(19) .
N10 C15 1.56(5) .
N11 C14 1.435(19) .
N12 C16 1.418(18) .
C1 C2 1.497(17) .
C1 H1C 0.9700 .
C1 H1D 0.9700 .
C2 H2B 0.9700 .
C2 H2C 0.9700 .
C3 C4 1.50(3) .
C3 H3C 0.9700 .
C3 H3D 0.9700 .
C4 H4C 0.9700 .
C4 H4D 0.9700 .
C5 C6 1.50(3) .
C5 H5B 0.9700 .
C5 H5C 0.9700 .
C6 H6C 0.9700 .
C6 H6D 0.9700 .
C7 C8 1.52(3) .
C7 H7A 0.9700 .
C7 H7B 0.9700 .
C8 H8A 0.9700 .
C8 H8B 0.9700 .
C9 C10 1.58(4) .
C9 H9C 0.9700 .
C9 H9D 0.9700 .
C10 H10A 0.9700 .
C10 H10B 0.9700 .
C11 C12 1.45(4) .
C11 H11A 0.9700 .
C11 H11B 0.9700 .
C12 H12A 0.9700 .
C12 H12B 0.9700 .
C13 C14 1.554(18) .
C15 C16 1.546(18) .
